data_1538560
loop_
_publ_author_name
'Jacobs, H.'
'Schardey, A.'
'Harbrecht, B.'

_publ_section_title
;
 Neue ternaere Alkalimetallhydroxide, M Li2 (O H)3 mit M = K, Rb, Cs sowie
 ein Caesiumdilithiumamid, Cs Li2 (N H2)3 - Strukturverwandtschaft zum Ba
 Ni O3 - Typ und zu Li O H
;
_journal_name_full 'Zeitschrift fuer Anorganische und Allgemeine Chemie'
_journal_page_first 43
_journal_page_last 56
_journal_volume 555
_journal_year 1987
_chemical_formula_sum 'H3 Li2 O3 Rb'
_chemical_name_systematic 'Rb Li2 (O H)3'
_space_group_IT_number 11
_symmetry_space_group_name_Hall '-P 2yb'
_symmetry_space_group_name_H-M 'P 1 21/m 1'
_cell_angle_alpha 90
_cell_angle_beta 103.7
_cell_angle_gamma 90
_cell_formula_units_Z 2
_cell_length_a 6.032
_cell_length_b 5.184
_cell_length_c 6.211
_cell_volume 188.692
_citation_journal_id_ASTM ZAACAB
_cod_data_source_file Jacobs_ZAACAB_1987_1832.cif
_cod_data_source_block H3Li2O3Rb1
_cod_original_cell_volume 188.6916
_cod_original_formula_sum 'H3 Li2 O3 Rb1'
_cod_database_code 1538560

loop_
_symmetry_equiv_pos_as_xyz
x,y,z
-x,y+1/2,-z
-x,-y,-z
x,-y-1/2,z

loop_
_atom_site_label
_atom_site_type_symbol
_atom_site_fract_x
_atom_site_fract_y
_atom_site_fract_z
_atom_site_occupancy
_atom_site_U_iso_or_equiv
O2 O-2 0.104 0.25 0.792 1 0.0
O3 O-2 0.675 0.25 0.413 1 0.0
Rb1 Rb+1 0.1529 0.25 0.2722 1 0.0
O1 O-2 0.609 0.25 0.925 1 0.0
Li1 Li+1 0.654 -0.005 0.185 1 0.0
